data_7100225
loop_
_publ_author_name
'Juan Carlos Carretero'
'Pablo Mauleon'

_publ_section_title
;
Enantioselective construction of stereogenic
quaternary centres via Rh-catalyzed?asymmetric addition of alkenyl
boronic acids to a,b-unsaturated pyridylsulfones
;
_journal_name_full 'Chemical Communications'
_journal_paper_doi 10.1039/b508142d
_journal_year 2005
_chemical_formula_sum 'C23 H23 N O2 S'
_chemical_formula_weight 377.48
_space_group_IT_number 19
_symmetry_cell_setting orthorhombic
_symmetry_space_group_name_Hall 'P 2ac 2ab'
_symmetry_space_group_name_H-M 'P 21 21 21'
_cell_angle_alpha 90.00
_cell_angle_beta 90.00
_cell_angle_gamma 90.00
_cell_formula_units_Z 4
_cell_length_a 7.9003(2)
_cell_length_b 14.1271(3)
_cell_length_c 17.2611(5)
_cell_measurement_temperature 100(2)
_cell_volume 1926.48(8)
_diffrn_ambient_temperature 100(2)
_exptl_crystal_density_diffrn 1.301
_cod_depositor_comments
;
The following automatic conversions were performed:
'_symmetry_cell_setting' value 'Orthorhombic' changed to 'orthorhombic'
according to '/home/saulius/struct/CIF-dictionaries/cif_core.dic'
dictionary named 'cif_core.dic' version 2.4.1 from 2010-06-29.

Automatic conversion script
Id: cif_fix_enum 1527 2010-12-29 10:47:43Z saulius 
;
_cod_database_code 7100225

loop_
_symmetry_equiv_pos_as_xyz
'x, y, z'
'-x+1/2, -y, z+1/2'
'-x, y+1/2, -z+1/2'
'x+1/2, -y+1/2, -z'

loop_
_atom_site_label
_atom_site_type_symbol
_atom_site_fract_x
_atom_site_fract_y
_atom_site_fract_z
_atom_site_U_iso_or_equiv
_atom_site_adp_type
_atom_site_occupancy
_atom_site_symmetry_multiplicity
_atom_site_calc_flag
_atom_site_refinement_flags
_atom_site_disorder_assembly
_atom_site_disorder_group
S1 S 0.14143(5) 0.19847(3) 0.38635(2) 0.02060(11) Uani 1 1 d . . .
N1 N -0.18650(17) 0.17116(10) 0.37789(8) 0.0220(3) Uani 1 1 d . . .
O1 O 0.15745(16) 0.11656(8) 0.43571(7) 0.0276(3) Uani 1 1 d . . .
O2 O 0.27366(15) 0.21690(9) 0.33102(7) 0.0273(3) Uani 1 1 d . . .
C1 C -0.0522(2) 0.18815(11) 0.33352(9) 0.0197(3) Uani 1 1 d . . .
C2 C -0.0539(2) 0.19588(12) 0.25362(9) 0.0231(3) Uani 1 1 d . . .
C3 C -0.2096(2) 0.18386(12) 0.21705(10) 0.0269(4) Uani 1 1 d . . .
C4 C -0.3502(3) 0.16566(12) 0.26128(10) 0.0266(4) Uani 1 1 d . . .
C5 C -0.3342(2) 0.15986(12) 0.34129(10) 0.0250(4) Uani 1 1 d . . .
C6 C 0.1100(2) 0.29677(12) 0.45002(9) 0.0198(3) Uani 1 1 d . . .
C7 C 0.1372(2) 0.39847(11) 0.41835(9) 0.0204(3) Uani 1 1 d . . .
C8 C 0.0316(2) 0.41465(11) 0.34477(9) 0.0203(3) Uani 1 1 d . . .
C9 C -0.1454(2) 0.40775(11) 0.34773(9) 0.0221(3) Uani 1 1 d . . .
C10 C -0.2437(2) 0.42494(12) 0.28244(11) 0.0268(4) Uani 1 1 d . . .
C11 C -0.1672(3) 0.45043(12) 0.21333(10) 0.0295(4) Uani 1 1 d . . .
C12 C 0.0067(3) 0.45642(12) 0.20895(10) 0.0284(4) Uani 1 1 d . . .
C13 C 0.1057(2) 0.43865(12) 0.27405(10) 0.0235(4) Uani 1 1 d . . .
C14 C 0.3273(2) 0.41524(13) 0.40615(10) 0.0245(4) Uani 1 1 d . . .
C15 C 0.0680(2) 0.46372(12) 0.48144(9) 0.0212(3) Uani 1 1 d . . .
C16 C 0.1527(2) 0.52805(12) 0.52124(9) 0.0233(3) Uani 1 1 d . . .
C17 C 0.0728(2) 0.58910(13) 0.58241(9) 0.0253(4) Uani 1 1 d . . .
C18 C 0.0985(2) 0.69400(12) 0.56833(9) 0.0225(3) Uani 1 1 d . . .
C19 C 0.0564(2) 0.73332(14) 0.49689(10) 0.0285(4) Uani 1 1 d . . .
C20 C 0.0778(2) 0.82918(15) 0.48334(12) 0.0339(4) Uani 1 1 d . . .
C21 C 0.1414(2) 0.88782(13) 0.54070(11) 0.0314(4) Uani 1 1 d . . .
C22 C 0.1840(2) 0.84960(13) 0.61185(12) 0.0296(4) Uani 1 1 d . . .
C23 C 0.1622(2) 0.75297(12) 0.62545(9) 0.0243(3) Uani 1 1 d . . .
H2 H 0.043(2) 0.2078(12) 0.2272(10) 0.012(4) Uiso 1 1 d . . .
H3 H -0.216(3) 0.1907(16) 0.1615(13) 0.037(6) Uiso 1 1 d . . .
H4 H -0.458(3) 0.1581(15) 0.2385(13) 0.036(6) Uiso 1 1 d . . .
H5 H -0.432(3) 0.1461(15) 0.3737(12) 0.031(5) Uiso 1 1 d . . .
H6A H -0.003(2) 0.2885(12) 0.4704(10) 0.015(4) Uiso 1 1 d . . .
H6B H 0.186(3) 0.2851(13) 0.4944(12) 0.027(5) Uiso 1 1 d . . .
H9 H -0.199(2) 0.3909(13) 0.3979(11) 0.021(5) Uiso 1 1 d . . .
H10 H -0.366(3) 0.4186(14) 0.2860(11) 0.025(5) Uiso 1 1 d . . .
H11 H -0.239(3) 0.4635(17) 0.1689(15) 0.046(7) Uiso 1 1 d . . .
H12 H 0.061(3) 0.4731(16) 0.1629(13) 0.038(6) Uiso 1 1 d . . .
H13 H 0.224(3) 0.4424(14) 0.2723(12) 0.025(5) Uiso 1 1 d . . .
H14A H 0.382(3) 0.4047(16) 0.4535(13) 0.038(6) Uiso 1 1 d . . .
H14B H 0.349(2) 0.4794(13) 0.3902(10) 0.016(4) Uiso 1 1 d . . .
H14C H 0.371(3) 0.3711(14) 0.3678(11) 0.025(5) Uiso 1 1 d . . .
H15 H -0.051(3) 0.4560(14) 0.4927(11) 0.026(5) Uiso 1 1 d . . .
H16 H 0.273(3) 0.5396(13) 0.5111(12) 0.025(5) Uiso 1 1 d . . .
H17A H -0.049(3) 0.5759(14) 0.5829(11) 0.028(5) Uiso 1 1 d . . .
H17B H 0.126(3) 0.5710(14) 0.6345(11) 0.024(5) Uiso 1 1 d . . .
H19 H 0.012(3) 0.6906(15) 0.4579(12) 0.032(5) Uiso 1 1 d . . .
H20 H 0.056(3) 0.8557(17) 0.4381(14) 0.041(6) Uiso 1 1 d . . .
H21 H 0.159(3) 0.9564(16) 0.5342(12) 0.034(5) Uiso 1 1 d . . .
H22 H 0.228(3) 0.8874(15) 0.6521(12) 0.030(5) Uiso 1 1 d . . .
H23 H 0.185(2) 0.7257(13) 0.6756(11) 0.020(5) Uiso 1 1 d . . .

loop_
_atom_site_aniso_label
_atom_site_aniso_U_11
_atom_site_aniso_U_22
_atom_site_aniso_U_33
_atom_site_aniso_U_23
_atom_site_aniso_U_13
_atom_site_aniso_U_12
S1 0.01909(19) 0.02047(19) 0.02224(18) -0.00209(15) -0.00103(16) 0.00213(14)
N1 0.0207(7) 0.0239(7) 0.0214(6) -0.0006(6) 0.0009(6) 0.0004(5)
O1 0.0284(7) 0.0234(6) 0.0311(6) -0.0008(5) -0.0066(6) 0.0045(5)
O2 0.0211(6) 0.0303(7) 0.0304(6) -0.0070(5) 0.0023(5) 0.0014(5)
C1 0.0226(8) 0.0148(7) 0.0218(7) -0.0032(7) -0.0004(6) 0.0009(6)
C2 0.0253(9) 0.0221(8) 0.0220(8) -0.0003(7) 0.0034(7) -0.0017(7)
C3 0.0352(10) 0.0249(9) 0.0205(8) -0.0005(7) -0.0034(7) 0.0007(7)
C4 0.0244(9) 0.0274(9) 0.0281(8) -0.0026(7) -0.0063(8) 0.0010(7)
C5 0.0208(8) 0.0277(8) 0.0265(8) 0.0012(7) 0.0004(8) -0.0001(7)
C6 0.0202(8) 0.0205(8) 0.0187(7) -0.0006(6) -0.0017(6) 0.0002(6)
C7 0.0192(8) 0.0213(8) 0.0207(7) -0.0018(6) -0.0007(7) -0.0011(6)
C8 0.0254(8) 0.0145(7) 0.0210(8) -0.0042(6) -0.0002(7) -0.0005(6)
C9 0.0229(8) 0.0196(7) 0.0238(8) -0.0039(6) -0.0020(7) 0.0020(7)
C10 0.0275(10) 0.0224(8) 0.0306(9) -0.0031(7) -0.0074(8) 0.0021(7)
C11 0.0419(11) 0.0218(8) 0.0247(8) -0.0005(7) -0.0123(9) 0.0002(8)
C12 0.0437(11) 0.0216(8) 0.0198(8) -0.0001(7) 0.0002(8) -0.0069(8)
C13 0.0275(10) 0.0186(8) 0.0244(8) -0.0013(7) -0.0002(7) -0.0034(6)
C14 0.0225(9) 0.0269(9) 0.0241(8) -0.0011(7) 0.0004(7) -0.0035(7)
C15 0.0207(8) 0.0221(8) 0.0209(7) 0.0017(6) 0.0007(7) -0.0012(6)
C16 0.0240(9) 0.0243(8) 0.0218(7) -0.0007(6) -0.0003(7) -0.0006(7)
C17 0.0300(10) 0.0260(9) 0.0200(7) -0.0033(7) 0.0007(7) -0.0042(7)
C18 0.0195(8) 0.0256(9) 0.0223(7) -0.0017(7) 0.0026(6) -0.0001(6)
C19 0.0265(9) 0.0351(10) 0.0240(8) -0.0010(8) -0.0029(8) -0.0008(7)
C20 0.0278(9) 0.0406(11) 0.0332(9) 0.0106(8) 0.0001(8) 0.0043(8)
C21 0.0243(9) 0.0236(8) 0.0465(10) 0.0030(8) 0.0102(9) 0.0038(7)
C22 0.0277(9) 0.0265(9) 0.0347(9) -0.0069(8) 0.0042(9) -0.0014(7)
C23 0.0250(8) 0.0260(8) 0.0218(7) -0.0043(7) 0.0019(7) -0.0005(7)

loop_
_geom_bond_atom_site_label_1
_geom_bond_atom_site_label_2
_geom_bond_distance
_geom_bond_site_symmetry_2
_geom_bond_publ_flag
S1 O2 1.4392(13) . ?
S1 O1 1.4426(12) . ?
S1 C1 1.7872(17) . ?
S1 C6 1.7883(16) . ?
N1 C1 1.330(2) . ?
N1 C5 1.337(2) . ?
C1 C2 1.383(2) . ?
C2 C3 1.393(2) . ?
C2 H2 0.905(18) . ?
C3 C4 1.372(3) . ?
C3 H3 0.96(2) . ?
C4 C5 1.389(2) . ?
C4 H4 0.95(2) . ?
C5 H5 0.97(2) . ?
C6 C7 1.552(2) . ?
C6 H6A 0.967(19) . ?
C6 H6B 0.99(2) . ?
C7 C15 1.528(2) . ?
C7 C14 1.535(2) . ?
C7 C8 1.537(2) . ?
C8 C13 1.395(2) . ?
C8 C9 1.403(2) . ?
C9 C10 1.390(2) . ?
C9 H9 0.99(2) . ?
C10 C11 1.385(3) . ?
C10 H10 0.97(2) . ?
C11 C12 1.378(3) . ?
C11 H11 0.97(3) . ?
C12 C13 1.392(3) . ?
C12 H12 0.93(2) . ?
C13 H13 0.93(2) . ?
C14 H14A 0.94(2) . ?
C14 H14B 0.963(19) . ?
C14 H14C 0.97(2) . ?
C15 C16 1.321(2) . ?
C15 H15 0.97(2) . ?
C16 C17 1.503(2) . ?
C16 H16 0.98(2) . ?
C17 C18 1.515(2) . ?
C17 H17A 0.98(2) . ?
C17 H17B 1.024(19) . ?
C18 C23 1.386(2) . ?
C18 C19 1.393(2) . ?
C19 C20 1.385(3) . ?
C19 H19 0.97(2) . ?
C20 C21 1.385(3) . ?
C20 H20 0.88(2) . ?
C21 C22 1.383(3) . ?
C21 H21 0.99(2) . ?
C22 C23 1.396(2) . ?
C22 H22 0.94(2) . ?
C23 H23 0.964(19) . ?

loop_
_cod_related_entry_id
_cod_related_entry_database
_cod_related_entry_code
1 ChemSpider 9849984
